data_1521849
loop_
_publ_author_name
'Rodic, D.'
'Mitric, M.'
'Tellgren, R.'
'Rundloef, H.'
'Kremenovic, A.'

_publ_section_title
;
 True magnetic structure of the ferrimagnetic garnet Y3 Fe5 O12 and
 magnetic moments of iron ions
;
_journal_name_full 'Journal of Magnetism and Magnetic Materials'
_journal_page_first 137
_journal_page_last 145
_journal_volume 191
_journal_year 1999
_chemical_formula_sum 'Fe5 O12 Y3'
_chemical_name_systematic 'Y3 Fe5 O12'
_space_group_IT_number 148
_symmetry_space_group_name_Hall '-R 3'
_symmetry_space_group_name_H-M 'R -3 :H'
_cell_angle_alpha 90
_cell_angle_beta 90
_cell_angle_gamma 120
_cell_formula_units_Z 12
_cell_length_a 17.484
_cell_length_b 17.484
_cell_length_c 10.69
_cell_volume 2830.023
_citation_journal_id_ASTM JMMMDC
_cod_data_source_file Rodic_JMMMDC_1999_167.cif
_cod_data_source_block Fe5O12Y3
_cod_original_cell_volume 2830.022
_cod_database_code 1521849

loop_
_symmetry_equiv_pos_as_xyz
x,y,z
-y,x-y,z
-x+y,-x,z
-x,-y,-z
y,-x+y,-z
x-y,x,-z
x+2/3,y+1/3,z+1/3
-y+2/3,x-y+1/3,z+1/3
-x+y+2/3,-x+1/3,z+1/3
-x+2/3,-y+1/3,-z+1/3
y+2/3,-x+y+1/3,-z+1/3
x-y+2/3,x+1/3,-z+1/3
x+1/3,y+2/3,z+2/3
-y+1/3,x-y+2/3,z+2/3
-x+y+1/3,-x+2/3,z+2/3
-x+1/3,-y+2/3,-z+2/3
y+1/3,-x+y+2/3,-z+2/3
x-y+1/3,x+2/3,-z+2/3

loop_
_atom_site_label
_atom_site_type_symbol
_atom_site_fract_x
_atom_site_fract_y
_atom_site_fract_z
_atom_site_occupancy
_atom_site_U_iso_or_equiv
Fe1 Fe+3 0 0 0 1 0.0
O8 O-2 0.394 -0.093 0.077 1 0.0
O7 O-2 -0.051 0.367 -0.044 1 0.0
Fe5 Fe+3 0.208 0.168 0.414 1 0.0
Y2 Y+3 0.292 0.333 0.584 1 0.0
O5 O-2 -0.003 -0.093 0.384 1 0.0
O1 O-2 0.089 0.094 0.124 1 0.0
O3 O-2 0.58 0.63 0.549 1 0.0
Fe2 Fe+3 0 0 0.5 1 0.0
Fe4 Fe+3 0.5 0 0 1 0.0
O6 O-2 0.147 0.886 0.186 1 0.0
Fe6 Fe+3 0.294 0.832 0.584 1 0.0
O2 O-2 0.26 0.116 0.328 1 0.0
Y1 Y+3 0.127 -0.002 0.251 1 0.0
Fe3 Fe+3 0 0.5 0.5 1 0.0
O4 O-2 0.49 0.098 0.428 1 0.0
